data_4080247
loop_
_publ_author_name
'Yan, KaKing'
'Schoendorff, George'
'Upton, Brianna M.'
'Ellern, Arkady'
'Windus, Theresa L.'
'Sadow, Aaron D.'

_publ_section_title
;
 Intermolecular \b-Hydrogen Abstraction in Ytterbium, Calcium, and
 Potassium Tris(dimethylsilyl)methyl Compounds
;
_journal_issue 5
_journal_name_full Organometallics
_journal_page_first 1300
_journal_paper_doi 10.1021/om3010299
_journal_volume 32
_journal_year 2013
_chemical_formula_sum 'C33 H38 B Ca F15 O2 Si3'
_chemical_formula_weight 886.79
_chemical_name_systematic
; 
 ? 
;
_space_group_IT_number 14
_symmetry_cell_setting monoclinic
_symmetry_space_group_name_Hall '-P 2yn'
_symmetry_space_group_name_H-M 'P 1 21/n 1'
_atom_sites_solution_hydrogens geom
_atom_sites_solution_primary direct
_atom_sites_solution_secondary difmap
_audit_creation_method SHELXL-97
_cell_angle_alpha 90.00
_cell_angle_beta 96.616(2)
_cell_angle_gamma 90.00
_cell_formula_units_Z 4
_cell_length_a 11.0485(15)
_cell_length_b 23.131(3)
_cell_length_c 15.359(2)
_cell_measurement_reflns_used 6243
_cell_measurement_temperature 123(2)
_cell_measurement_theta_max 25.86
_cell_measurement_theta_min 2.21
_cell_volume 3899.1(9)
_computing_cell_refinement 'SAINT V7.66A (Bruker AXS, 2009)'
_computing_data_collection 'APEX2 Suite (Bruker AXS, 2009)'
_computing_data_reduction 'SAINT V7.66A (Bruker AXS, 2009)'
_computing_molecular_graphics 'XSHELL (Bruker AXS, 2007)'
_computing_publication_material 'APEX2 Suite (Bruker AXS, 2009)'
_computing_structure_refinement 'SHELXL-97 (Sheldrick, 2008)'
_computing_structure_solution 'SHELXS-97 (Sheldrick, 2008)'
_diffrn_ambient_temperature 123(2)
_diffrn_measured_fraction_theta_full 1.000
_diffrn_measured_fraction_theta_max 1.000
_diffrn_measurement_device_type 'Bruker APEX-II CCD'
_diffrn_measurement_method '\f and \w scans'
_diffrn_radiation_monochromator graphite
_diffrn_radiation_source 'fine-focus sealed tube'
_diffrn_radiation_type MoK\a
_diffrn_radiation_wavelength 0.71073
_diffrn_reflns_av_R_equivalents 0.0732
_diffrn_reflns_av_sigmaI/netI 0.0537
_diffrn_reflns_limit_h_max 12
_diffrn_reflns_limit_h_min -12
_diffrn_reflns_limit_k_max 25
_diffrn_reflns_limit_k_min -25
_diffrn_reflns_limit_l_max 17
_diffrn_reflns_limit_l_min -17
_diffrn_reflns_number 26308
_diffrn_reflns_theta_full 23.25
_diffrn_reflns_theta_max 23.25
_diffrn_reflns_theta_min 1.60
_exptl_absorpt_coefficient_mu 0.356
_exptl_absorpt_correction_T_max 0.87
_exptl_absorpt_correction_T_min 0.85
_exptl_absorpt_correction_type multi-scan
_exptl_absorpt_process_details 'BRUKER SADABS'
_exptl_crystal_colour colorless
_exptl_crystal_density_diffrn 1.511
_exptl_crystal_density_method 'not measured'
_exptl_crystal_description prism
_exptl_crystal_F_000 1816
_exptl_crystal_size_max 0.27
_exptl_crystal_size_mid 0.27
_exptl_crystal_size_min 0.14
_refine_diff_density_max 0.341
_refine_diff_density_min -0.305
_refine_diff_density_rms 0.065
_refine_ls_extinction_method none
_refine_ls_goodness_of_fit_ref 1.013
_refine_ls_hydrogen_treatment mixed
_refine_ls_matrix_type full
_refine_ls_number_parameters 514
_refine_ls_number_reflns 5604
_refine_ls_number_restraints 0
_refine_ls_restrained_S_all 1.013
_refine_ls_R_factor_all 0.0626
_refine_ls_R_factor_gt 0.0418
_refine_ls_shift/su_max 0.015
_refine_ls_shift/su_mean 0.001
_refine_ls_structure_factor_coef Fsqd
_refine_ls_weighting_details 'calc w=1/[\s^2^(Fo^2^)+(0.0622P)^2^+0.0000P] where P=(Fo^2^+2Fc^2^)/3'
_refine_ls_weighting_scheme calc
_refine_ls_wR_factor_gt 0.0990
_refine_ls_wR_factor_ref 0.1093
_reflns_number_gt 4113
_reflns_number_total 5604
_reflns_threshold_expression >2sigma(I)
_cod_data_source_file om3010299_si_002.cif
_cod_data_source_block sad71
_cod_depositor_comments
;
The following automatic conversions were performed:

'_symmetry_cell_setting' value 'Monoclinic' changed to 'monoclinic'
according to /home/saulius/struct/CIF-dictionaries/cif_core.dic
dictionary named 'cif_core.dic' version 2.4.2 from 2011-04-26.

Automatic conversion script
Id: cif_fix_values 1891 2012-01-12 08:04:46Z andrius 
;
_cod_original_cell_volume 3898.9(9)
_cod_original_sg_symbol_H-M P2(1)/n
_cod_database_code 4080247

loop_
_symmetry_equiv_pos_as_xyz
'x, y, z'
'-x+1/2, y+1/2, -z+1/2'
'-x, -y, -z'
'x-1/2, -y-1/2, z-1/2'

loop_
_atom_site_label
_atom_site_type_symbol
_atom_site_fract_x
_atom_site_fract_y
_atom_site_fract_z
_atom_site_U_iso_or_equiv
_atom_site_adp_type
_atom_site_occupancy
_atom_site_symmetry_multiplicity
_atom_site_calc_flag
_atom_site_refinement_flags
Ca1 Ca 0.19200(5) 0.86572(3) 0.30170(4) 0.02253(18) Uani 1 1 d .
Si1 Si -0.05323(8) 0.84621(4) 0.46390(6) 0.0306(2) Uani 1 1 d .
H1S H -0.155(3) 0.8483(14) 0.403(2) 0.046 Uiso 1 1 d .
Si2 Si 0.01949(9) 0.76230(4) 0.32226(6) 0.0314(2) Uani 1 1 d .
H2S H 0.125(3) 0.7531(14) 0.274(2) 0.047 Uiso 1 1 d .
Si3 Si 0.21054(8) 0.79554(4) 0.47448(6) 0.0295(2) Uani 1 1 d .
H3S H 0.304(3) 0.8185(14) 0.423(2) 0.044 Uiso 1 1 d .
C1 C 0.0679(3) 0.81359(12) 0.4093(2) 0.0256(7) Uani 1 1 d .
C2 C -0.0256(3) 0.92256(14) 0.5010(2) 0.0386(9) Uani 1 1 d .
H2A H 0.0515 0.9248 0.5394 0.058 Uiso 1 1 calc R
H2B H -0.0923 0.9354 0.5331 0.058 Uiso 1 1 calc R
H2C H -0.0214 0.9475 0.4498 0.058 Uiso 1 1 calc R
C3 C -0.0912(4) 0.80550(16) 0.5634(2) 0.0476(10) Uani 1 1 d .
H3A H -0.1052 0.7647 0.5483 0.071 Uiso 1 1 calc R
H3B H -0.1650 0.8219 0.5835 0.071 Uiso 1 1 calc R
H3C H -0.0233 0.8087 0.6102 0.071 Uiso 1 1 calc R
C4 C -0.0978(3) 0.79149(17) 0.2363(2) 0.0465(10) Uani 1 1 d .
H4A H -0.1743 0.7977 0.2615 0.070 Uiso 1 1 calc R
H4B H -0.1112 0.7638 0.1878 0.070 Uiso 1 1 calc R
H4C H -0.0695 0.8283 0.2145 0.070 Uiso 1 1 calc R
C5 C -0.0326(4) 0.68924(15) 0.3507(3) 0.0604(12) Uani 1 1 d .
H5A H 0.0301 0.6708 0.3920 0.091 Uiso 1 1 calc R
H5B H -0.0470 0.6658 0.2974 0.091 Uiso 1 1 calc R
H5C H -0.1084 0.6925 0.3778 0.091 Uiso 1 1 calc R
C6 C 0.2548(4) 0.71768(16) 0.4868(2) 0.0518(11) Uani 1 1 d .
H6A H 0.2004 0.6981 0.5233 0.078 Uiso 1 1 calc R
H6B H 0.3390 0.7148 0.5145 0.078 Uiso 1 1 calc R
H6C H 0.2482 0.6994 0.4289 0.078 Uiso 1 1 calc R
C7 C 0.2410(3) 0.83058(16) 0.5840(2) 0.0427(9) Uani 1 1 d .
H7A H 0.2207 0.8718 0.5788 0.064 Uiso 1 1 calc R
H7B H 0.3274 0.8262 0.6060 0.064 Uiso 1 1 calc R
H7C H 0.1910 0.8122 0.6249 0.064 Uiso 1 1 calc R
C8 C -0.0089(3) 0.98761(12) 0.26295(19) 0.0244(7) Uani 1 1 d .
C9 C -0.1294(3) 1.00124(13) 0.2685(2) 0.0251(7) Uani 1 1 d .
C10 C -0.1661(3) 1.05753(14) 0.2554(2) 0.0281(8) Uani 1 1 d .
C11 C -0.0822(3) 1.09789(13) 0.23675(19) 0.0273(8) Uani 1 1 d .
C12 C 0.0375(3) 1.08208(13) 0.23261(19) 0.0263(8) Uani 1 1 d .
C13 C 0.0807(3) 1.02596(12) 0.24551(18) 0.0221(7) Uani 1 1 d .
C14 C 0.2888(3) 1.02982(12) 0.1613(2) 0.0247(7) Uani 1 1 d .
C15 C 0.2272(3) 1.04351(14) 0.0799(2) 0.0299(8) Uani 1 1 d .
C16 C 0.2839(3) 1.05936(14) 0.0083(2) 0.0366(9) Uani 1 1 d .
C17 C 0.4088(4) 1.06162(14) 0.0158(2) 0.0372(9) Uani 1 1 d .
C18 C 0.4749(3) 1.04708(14) 0.0928(2) 0.0330(8) Uani 1 1 d .
C19 C 0.4148(3) 1.03156(13) 0.1631(2) 0.0276(8) Uani 1 1 d .
C20 C 0.2971(3) 0.99688(13) 0.4152(2) 0.0252(7) Uani 1 1 d .
C21 C 0.3458(3) 1.01277(14) 0.4985(2) 0.0316(8) Uani 1 1 d .
C22 C 0.3948(3) 1.06664(15) 0.5107(2) 0.0340(8) Uani 1 1 d .
C23 C 0.3935(3) 1.10317(14) 0.4407(2) 0.0356(9) Uani 1 1 d .
C24 C 0.3445(3) 1.08509(13) 0.3588(2) 0.0294(8) Uani 1 1 d .
C25 C 0.2933(3) 1.03109(13) 0.3415(2) 0.0235(7) Uani 1 1 d .
C26 C 0.0885(4) 0.89436(17) 0.0858(2) 0.0538(11) Uani 1 1 d .
H26A H 0.1159 0.9342 0.1012 0.065 Uiso 1 1 calc R
H26B H -0.0013 0.8927 0.0839 0.065 Uiso 1 1 calc R
C27 C 0.1268(6) 0.8772(3) 0.0003(3) 0.106(2) Uani 1 1 d .
H27A H 0.0566 0.8789 -0.0459 0.127 Uiso 1 1 calc R
H27B H 0.1908 0.9037 -0.0161 0.127 Uiso 1 1 calc R
C28 C 0.1723(6) 0.8201(3) 0.0090(3) 0.107(2) Uani 1 1 d .
H28A H 0.2570 0.8186 -0.0060 0.129 Uiso 1 1 calc R
H28B H 0.1216 0.7938 -0.0309 0.129 Uiso 1 1 calc R
C29 C 0.1685(4) 0.80223(16) 0.1009(2) 0.0491(10) Uani 1 1 d .
H29A H 0.1032 0.7734 0.1050 0.059 Uiso 1 1 calc R
H29B H 0.2473 0.7849 0.1250 0.059 Uiso 1 1 calc R
C30 C 0.4539(3) 0.86918(17) 0.2146(2) 0.0446(10) Uani 1 1 d .
H30A H 0.4685 0.9082 0.2400 0.054 Uiso 1 1 calc R
H30B H 0.4110 0.8732 0.1546 0.054 Uiso 1 1 calc R
C31 C 0.5707(4) 0.83825(19) 0.2122(3) 0.0694(14) Uani 1 1 d .
H31A H 0.5740 0.8201 0.1541 0.083 Uiso 1 1 calc R
H31B H 0.6402 0.8653 0.2236 0.083 Uiso 1 1 calc R
C32 C 0.5754(3) 0.79414(17) 0.2808(3) 0.0600(12) Uani 1 1 d .
H32A H 0.6163 0.7588 0.2626 0.072 Uiso 1 1 calc R
H32B H 0.6205 0.8087 0.3359 0.072 Uiso 1 1 calc R
C33 C 0.4490(3) 0.78205(16) 0.2927(3) 0.0465(10) Uani 1 1 d .
H33A H 0.4172 0.7496 0.2546 0.056 Uiso 1 1 calc R
H33B H 0.4417 0.7718 0.3544 0.056 Uiso 1 1 calc R
F1 F 0.01986(15) 0.93016(7) 0.27668(11) 0.0298(4) Uani 1 1 d .
F2 F -0.20915(15) 0.96063(8) 0.28629(12) 0.0377(5) Uani 1 1 d .
F3 F -0.28130(16) 1.07305(8) 0.26127(12) 0.0372(5) Uani 1 1 d .
F4 F -0.11742(17) 1.15314(7) 0.22113(12) 0.0379(5) Uani 1 1 d .
F5 F 0.11429(17) 1.12438(7) 0.21368(12) 0.0367(5) Uani 1 1 d .
F6 F 0.10400(17) 1.04118(8) 0.06655(11) 0.0401(5) Uani 1 1 d .
F7 F 0.2181(2) 1.07208(9) -0.06880(12) 0.0534(6) Uani 1 1 d .
F8 F 0.4660(2) 1.07762(9) -0.05355(13) 0.0542(6) Uani 1 1 d .
F9 F 0.59700(18) 1.04789(9) 0.09893(13) 0.0472(6) Uani 1 1 d .
F10 F 0.48521(16) 1.01648(8) 0.23707(12) 0.0366(5) Uani 1 1 d .
F11 F 0.24876(16) 0.94192(7) 0.40824(11) 0.0317(4) Uani 1 1 d .
F12 F 0.34522(19) 0.97582(8) 0.56598(12) 0.0453(5) Uani 1 1 d .
F13 F 0.44435(19) 1.08342(9) 0.59085(13) 0.0543(6) Uani 1 1 d .
F14 F 0.44142(19) 1.15650(8) 0.45230(14) 0.0525(6) Uani 1 1 d .
F15 F 0.34927(18) 1.12337(8) 0.29278(12) 0.0422(5) Uani 1 1 d .
O1 O 0.14474(19) 0.85396(9) 0.14841(13) 0.0296(5) Uani 1 1 d .
O2 O 0.38197(19) 0.83491(9) 0.26854(13) 0.0324(5) Uani 1 1 d .
B1 B 0.2249(3) 1.00935(15) 0.2467(2) 0.0243(8) Uani 1 1 d .
H1G H 0.235(3) 0.9620(13) 0.2457(19) 0.029 Uiso 1 1 d .

loop_
_atom_site_aniso_label
_atom_site_aniso_U_11
_atom_site_aniso_U_22
_atom_site_aniso_U_33
_atom_site_aniso_U_23
_atom_site_aniso_U_13
_atom_site_aniso_U_12
Ca1 0.0257(4) 0.0218(4) 0.0212(4) 0.0010(3) 0.0076(3) 0.0013(3)
Si1 0.0312(5) 0.0269(5) 0.0357(6) -0.0011(4) 0.0121(4) 0.0006(4)
Si2 0.0371(6) 0.0257(5) 0.0326(5) -0.0044(4) 0.0085(4) -0.0062(4)
Si3 0.0361(6) 0.0291(5) 0.0242(5) 0.0050(4) 0.0071(4) 0.0055(4)
C1 0.0309(19) 0.0214(17) 0.0256(18) -0.0001(14) 0.0086(14) -0.0013(14)
C2 0.049(2) 0.030(2) 0.039(2) -0.0020(16) 0.0170(17) 0.0072(17)
C3 0.052(2) 0.044(2) 0.052(2) 0.0030(19) 0.027(2) -0.0043(18)
C4 0.040(2) 0.054(2) 0.045(2) -0.0096(19) -0.0003(18) -0.0162(19)
C5 0.084(3) 0.032(2) 0.065(3) -0.007(2) 0.012(2) -0.020(2)
C6 0.071(3) 0.042(2) 0.041(2) 0.0023(18) -0.001(2) 0.021(2)
C7 0.052(2) 0.043(2) 0.032(2) 0.0004(17) 0.0005(17) 0.0029(18)
C8 0.0325(19) 0.0188(17) 0.0221(17) 0.0017(13) 0.0047(14) 0.0030(14)
C9 0.0232(18) 0.0276(18) 0.0248(18) 0.0000(14) 0.0041(14) -0.0037(15)
C10 0.0240(19) 0.036(2) 0.0240(18) -0.0036(15) 0.0006(14) 0.0054(15)
C11 0.040(2) 0.0221(18) 0.0200(17) 0.0003(14) 0.0035(15) 0.0059(16)
C12 0.036(2) 0.0259(18) 0.0180(17) 0.0018(13) 0.0074(14) -0.0033(15)
C13 0.0296(18) 0.0235(17) 0.0137(16) 0.0011(13) 0.0050(13) 0.0000(14)
C14 0.033(2) 0.0192(17) 0.0242(18) -0.0014(13) 0.0105(14) -0.0011(14)
C15 0.037(2) 0.0283(19) 0.0255(19) 0.0014(15) 0.0105(15) 0.0011(15)
C16 0.055(3) 0.033(2) 0.023(2) 0.0055(15) 0.0114(17) 0.0066(17)
C17 0.060(3) 0.0263(19) 0.030(2) 0.0008(16) 0.0280(19) -0.0069(17)
C18 0.036(2) 0.0293(19) 0.038(2) -0.0078(16) 0.0205(17) -0.0090(16)
C19 0.035(2) 0.0205(17) 0.0278(19) -0.0040(14) 0.0080(16) -0.0059(14)
C20 0.0253(18) 0.0218(17) 0.0294(19) -0.0035(14) 0.0073(14) -0.0040(14)
C21 0.039(2) 0.035(2) 0.0211(19) 0.0002(16) 0.0052(15) 0.0043(16)
C22 0.031(2) 0.039(2) 0.031(2) -0.0135(17) -0.0024(15) 0.0029(16)
C23 0.032(2) 0.0247(19) 0.051(2) -0.0123(18) 0.0073(17) -0.0058(15)
C24 0.033(2) 0.0255(19) 0.031(2) 0.0023(15) 0.0091(15) -0.0025(15)
C25 0.0197(17) 0.0282(18) 0.0240(18) -0.0002(14) 0.0087(13) 0.0008(14)
C26 0.078(3) 0.049(2) 0.032(2) -0.0005(18) -0.008(2) 0.020(2)
C27 0.159(6) 0.125(5) 0.036(3) 0.026(3) 0.027(3) 0.085(4)
C28 0.174(6) 0.119(5) 0.030(3) -0.004(3) 0.017(3) 0.079(4)
C29 0.072(3) 0.044(2) 0.032(2) -0.0109(18) 0.0112(19) 0.017(2)
C30 0.034(2) 0.060(3) 0.043(2) 0.0188(19) 0.0144(17) 0.0045(18)
C31 0.042(3) 0.066(3) 0.107(4) 0.033(3) 0.037(3) 0.018(2)
C32 0.035(2) 0.036(2) 0.107(4) 0.006(2) 0.000(2) 0.0054(18)
C33 0.048(2) 0.041(2) 0.054(2) 0.0108(19) 0.0203(19) 0.0194(19)
F1 0.0266(10) 0.0211(10) 0.0432(11) 0.0054(8) 0.0100(8) 0.0006(8)
F2 0.0261(11) 0.0343(11) 0.0537(13) 0.0019(9) 0.0087(9) -0.0042(9)
F3 0.0290(11) 0.0409(11) 0.0410(11) -0.0024(9) 0.0001(8) 0.0089(9)
F4 0.0479(12) 0.0261(11) 0.0405(12) 0.0052(9) 0.0088(9) 0.0121(9)
F5 0.0430(12) 0.0232(10) 0.0465(12) 0.0051(9) 0.0163(9) -0.0026(9)
F6 0.0396(12) 0.0558(13) 0.0252(11) 0.0073(9) 0.0054(9) 0.0082(10)
F7 0.0750(16) 0.0601(14) 0.0274(12) 0.0140(10) 0.0155(11) 0.0138(12)
F8 0.0801(16) 0.0482(13) 0.0423(13) 0.0056(10) 0.0414(12) -0.0057(11)
F9 0.0425(13) 0.0580(14) 0.0460(13) -0.0136(10) 0.0260(10) -0.0183(10)
F10 0.0276(10) 0.0502(12) 0.0333(11) -0.0032(9) 0.0090(9) -0.0059(9)
F11 0.0449(12) 0.0274(10) 0.0230(10) 0.0013(8) 0.0043(8) -0.0066(8)
F12 0.0647(14) 0.0458(12) 0.0245(11) 0.0012(9) 0.0011(10) 0.0022(10)
F13 0.0647(15) 0.0537(14) 0.0400(13) -0.0188(10) -0.0129(11) -0.0009(11)
F14 0.0578(14) 0.0385(12) 0.0601(14) -0.0155(10) 0.0021(11) -0.0162(10)
F15 0.0551(13) 0.0307(11) 0.0416(12) 0.0011(9) 0.0091(10) -0.0135(9)
O1 0.0362(13) 0.0280(12) 0.0242(12) -0.0009(10) 0.0018(10) 0.0056(10)
O2 0.0311(13) 0.0377(13) 0.0303(13) 0.0085(10) 0.0117(10) 0.0090(10)
B1 0.031(2) 0.020(2) 0.024(2) 0.0023(16) 0.0094(16) -0.0013(16)

loop_
_atom_type_symbol
_atom_type_description
_atom_type_scat_dispersion_real
_atom_type_scat_dispersion_imag
_atom_type_scat_source
C C 0.0033 0.0016 'International Tables Vol C Tables 4.2.6.8 and 6.1.1.4'
H H 0.0000 0.0000 'International Tables Vol C Tables 4.2.6.8 and 6.1.1.4'
O O 0.0106 0.0060 'International Tables Vol C Tables 4.2.6.8 and 6.1.1.4'
B B 0.0013 0.0007 'International Tables Vol C Tables 4.2.6.8 and 6.1.1.4'
F F 0.0171 0.0103 'International Tables Vol C Tables 4.2.6.8 and 6.1.1.4'
Si Si 0.0817 0.0704 'International Tables Vol C Tables 4.2.6.8 and 6.1.1.4'
Ca Ca 0.2262 0.3064 'International Tables Vol C Tables 4.2.6.8 and 6.1.1.4'

loop_
_geom_angle_atom_site_label_1
_geom_angle_atom_site_label_2
_geom_angle_atom_site_label_3
_geom_angle
O2 Ca1 O1 81.28(7)
O2 Ca1 F1 150.29(7)
O1 Ca1 F1 80.39(7)
O2 Ca1 F11 101.51(7)
O1 Ca1 F11 139.53(7)
F1 Ca1 F11 78.30(6)
O2 Ca1 C1 123.99(9)
O1 Ca1 C1 120.88(9)
F1 Ca1 C1 85.59(8)
F11 Ca1 C1 91.30(8)
O2 Ca1 Si2 111.53(6)
O1 Ca1 Si2 86.84(6)
F1 Ca1 Si2 90.59(5)
F11 Ca1 Si2 127.14(5)
C1 Ca1 Si2 35.98(7)
O2 Ca1 Si3 93.14(6)
O1 Ca1 Si3 140.98(6)
F1 Ca1 Si3 115.69(5)
F11 Ca1 Si3 79.47(5)
C1 Ca1 Si3 35.86(7)
Si2 Ca1 Si3 59.24(3)
O2 Ca1 H2S 84.8(7)
O1 Ca1 H2S 73.3(7)
F1 Ca1 H2S 111.7(7)
F11 Ca1 H2S 147.0(7)
C1 Ca1 H2S 59.6(7)
Si2 Ca1 H2S 28.2(7)
Si3 Ca1 H2S 67.7(7)
O2 Ca1 H3S 68.2(8)
O1 Ca1 H3S 139.5(8)
F1 Ca1 H3S 137.6(8)
F11 Ca1 H3S 74.7(8)
C1 Ca1 H3S 63.3(8)
Si2 Ca1 H3S 80.7(8)
Si3 Ca1 H3S 27.5(8)
H2S Ca1 H3S 77.9(10)
O2 Ca1 H1G 89.0(7)
O1 Ca1 H1G 77.6(7)
F1 Ca1 H1G 64.3(7)
F11 Ca1 H1G 62.2(7)
C1 Ca1 H1G 142.4(7)
Si2 Ca1 H1G 152.1(7)
Si3 Ca1 H1G 141.2(7)
H2S Ca1 H1G 150.8(10)
H3S Ca1 H1G 125.8(10)
C1 Si1 C2 115.34(15)
C1 Si1 C3 114.25(15)
C2 Si1 C3 105.62(16)
C1 Si1 H1S 106.6(13)
C2 Si1 H1S 105.4(13)
C3 Si1 H1S 109.2(14)
C1 Si2 C5 119.61(17)
C1 Si2 C4 113.88(16)
C5 Si2 C4 106.71(19)
C1 Si2 Ca1 55.89(10)
C5 Si2 Ca1 159.97(16)
C4 Si2 Ca1 91.94(12)
C1 Si2 H2S 106.3(13)
C5 Si2 H2S 105.8(12)
C4 Si2 H2S 103.0(12)
Ca1 Si2 H2S 61.7(12)
C1 Si3 C7 116.95(16)
C1 Si3 C6 118.52(16)
C7 Si3 C6 108.05(17)
C1 Si3 Ca1 55.89(10)
C7 Si3 Ca1 122.20(12)
C6 Si3 Ca1 125.59(12)
C1 Si3 H3S 103.8(12)
C7 Si3 H3S 105.3(12)
C6 Si3 H3S 102.1(12)
Ca1 Si3 H3S 48.0(12)
Si3 C1 Si2 114.71(16)
Si3 C1 Si1 118.54(17)
Si2 C1 Si1 115.98(17)
Si3 C1 Ca1 88.24(12)
Si2 C1 Ca1 88.13(12)
Si1 C1 Ca1 125.24(14)
Si1 C2 H2A 109.5
Si1 C2 H2B 109.5
H2A C2 H2B 109.5
Si1 C2 H2C 109.5
H2A C2 H2C 109.5
H2B C2 H2C 109.5
Si1 C3 H3A 109.5
Si1 C3 H3B 109.5
H3A C3 H3B 109.5
Si1 C3 H3C 109.5
H3A C3 H3C 109.5
H3B C3 H3C 109.5
Si2 C4 H4A 109.5
Si2 C4 H4B 109.5
H4A C4 H4B 109.5
Si2 C4 H4C 109.5
H4A C4 H4C 109.5
H4B C4 H4C 109.5
Si2 C5 H5A 109.5
Si2 C5 H5B 109.5
H5A C5 H5B 109.5
Si2 C5 H5C 109.5
H5A C5 H5C 109.5
H5B C5 H5C 109.5
Si3 C6 H6A 109.5
Si3 C6 H6B 109.5
H6A C6 H6B 109.5
Si3 C6 H6C 109.5
H6A C6 H6C 109.5
H6B C6 H6C 109.5
Si3 C7 H7A 109.5
Si3 C7 H7B 109.5
H7A C7 H7B 109.5
Si3 C7 H7C 109.5
H7A C7 H7C 109.5
H7B C7 H7C 109.5
F1 C8 C13 119.5(3)
F1 C8 C9 114.8(3)
C13 C8 C9 125.8(3)
F2 C9 C10 120.4(3)
F2 C9 C8 121.0(3)
C10 C9 C8 118.6(3)
F3 C10 C9 120.9(3)
F3 C10 C11 120.3(3)
C9 C10 C11 118.8(3)
F4 C11 C10 119.7(3)
F4 C11 C12 120.0(3)
C10 C11 C12 120.3(3)
F5 C12 C11 116.6(3)
F5 C12 C13 119.6(3)
C11 C12 C13 123.8(3)
C8 C13 C12 112.7(3)
C8 C13 B1 124.5(3)
C12 C13 B1 122.6(3)
C15 C14 C19 113.4(3)
C15 C14 B1 125.3(3)
C19 C14 B1 121.2(3)
F6 C15 C16 115.6(3)
F6 C15 C14 120.4(3)
C16 C15 C14 124.0(3)
F7 C16 C15 120.7(3)
F7 C16 C17 120.0(3)
C15 C16 C17 119.3(3)
F8 C17 C18 120.0(3)
F8 C17 C16 120.1(3)
C18 C17 C16 119.9(3)
F9 C18 C17 119.5(3)
F9 C18 C19 121.4(3)
C17 C18 C19 119.1(3)
F10 C19 C18 116.4(3)
F10 C19 C14 119.3(3)
C18 C19 C14 124.3(3)
F11 C20 C25 119.4(3)
F11 C20 C21 115.1(3)
C25 C20 C21 125.5(3)
F12 C21 C22 120.9(3)
F12 C21 C20 120.6(3)
C22 C21 C20 118.5(3)
F13 C22 C21 120.2(3)
F13 C22 C23 120.5(3)
C21 C22 C23 119.3(3)
F14 C23 C22 119.6(3)
F14 C23 C24 120.5(3)
C22 C23 C24 119.9(3)
F15 C24 C23 116.2(3)
F15 C24 C25 119.9(3)
C23 C24 C25 123.9(3)
C20 C25 C24 112.8(3)
C20 C25 B1 121.4(3)
C24 C25 B1 125.7(3)
O1 C26 C27 106.0(3)
O1 C26 H26A 110.5
C27 C26 H26A 110.5
O1 C26 H26B 110.5
C27 C26 H26B 110.5
H26A C26 H26B 108.7
C28 C27 C26 107.5(4)
C28 C27 H27A 110.2
C26 C27 H27A 110.2
C28 C27 H27B 110.2
C26 C27 H27B 110.2
H27A C27 H27B 108.5
C27 C28 C29 107.7(4)
C27 C28 H28A 110.2
C29 C28 H28A 110.2
C27 C28 H28B 110.2
C29 C28 H28B 110.2
H28A C28 H28B 108.5
O1 C29 C28 106.2(3)
O1 C29 H29A 110.5
C28 C29 H29A 110.5
O1 C29 H29B 110.5
C28 C29 H29B 110.5
H29A C29 H29B 108.7
O2 C30 C31 106.7(3)
O2 C30 H30A 110.4
C31 C30 H30A 110.4
O2 C30 H30B 110.4
C31 C30 H30B 110.4
H30A C30 H30B 108.6
C32 C31 C30 106.1(3)
C32 C31 H31A 110.5
C30 C31 H31A 110.5
C32 C31 H31B 110.5
C30 C31 H31B 110.5
H31A C31 H31B 108.7
C33 C32 C31 105.6(3)
C33 C32 H32A 110.6
C31 C32 H32A 110.6
C33 C32 H32B 110.6
C31 C32 H32B 110.6
H32A C32 H32B 108.7
O2 C33 C32 105.9(3)
O2 C33 H33A 110.6
C32 C33 H33A 110.6
O2 C33 H33B 110.6
C32 C33 H33B 110.6
H33A C33 H33B 108.7
C8 F1 Ca1 141.70(16)
C20 F11 Ca1 141.87(16)
C26 O1 C29 107.0(2)
C26 O1 Ca1 128.48(19)
C29 O1 Ca1 124.50(19)
C30 O2 C33 108.0(2)
C30 O2 Ca1 121.72(18)
C33 O2 Ca1 130.29(19)
C14 B1 C13 115.7(3)
C14 B1 C25 115.3(3)
C13 B1 C25 106.6(2)
C14 B1 H1G 102.8(15)
C13 B1 H1G 109.7(15)
C25 B1 H1G 106.2(15)

loop_
_geom_bond_atom_site_label_1
_geom_bond_atom_site_label_2
_geom_bond_distance
Ca1 O2 2.328(2)
Ca1 O1 2.368(2)
Ca1 F1 2.4121(17)
Ca1 F11 2.4375(18)
Ca1 C1 2.566(3)
Ca1 Si2 3.0973(11)
Ca1 Si3 3.0974(11)
Ca1 H2S 2.73(3)
Ca1 H3S 2.38(3)
Ca1 H1G 2.45(3)
Si1 C1 1.823(3)
Si1 C2 1.870(3)
Si1 C3 1.883(3)
Si1 H1S 1.38(3)
Si2 C1 1.821(3)
Si2 C5 1.854(4)
Si2 C4 1.866(4)
Si2 H2S 1.46(3)
Si3 C1 1.816(3)
Si3 C7 1.863(3)
Si3 C6 1.870(4)
Si3 H3S 1.48(3)
C2 H2A 0.9800
C2 H2B 0.9800
C2 H2C 0.9800
C3 H3A 0.9800
C3 H3B 0.9800
C3 H3C 0.9800
C4 H4A 0.9800
C4 H4B 0.9800
C4 H4C 0.9800
C5 H5A 0.9800
C5 H5B 0.9800
C5 H5C 0.9800
C6 H6A 0.9800
C6 H6B 0.9800
C6 H6C 0.9800
C7 H7A 0.9800
C7 H7B 0.9800
C7 H7C 0.9800
C8 F1 1.377(3)
C8 C13 1.379(4)
C8 C9 1.379(4)
C9 F2 1.338(3)
C9 C10 1.372(4)
C10 F3 1.335(3)
C10 C11 1.369(4)
C11 F4 1.349(3)
C11 C12 1.381(4)
C12 F5 1.349(3)
C12 C13 1.390(4)
C13 B1 1.637(5)
C14 C15 1.389(4)
C14 C19 1.390(4)
C14 B1 1.630(4)
C15 F6 1.354(4)
C15 C16 1.376(5)
C16 F7 1.349(4)
C16 C17 1.372(5)
C17 F8 1.352(4)
C17 C18 1.359(5)
C18 F9 1.341(4)
C18 C19 1.378(4)
C19 F10 1.347(4)
C20 F11 1.378(3)
C20 C25 1.378(4)
C20 C21 1.380(4)
C21 F12 1.343(4)
C21 C22 1.363(5)
C22 F13 1.346(4)
C22 C23 1.367(5)
C23 F14 1.346(4)
C23 C24 1.376(5)
C24 F15 1.351(3)
C24 C25 1.385(4)
C25 B1 1.640(5)
C26 O1 1.430(4)
C26 C27 1.480(6)
C26 H26A 0.9900
C26 H26B 0.9900
C27 C28 1.415(7)
C27 H27A 0.9900
C27 H27B 0.9900
C28 C29 1.475(6)
C28 H28A 0.9900
C28 H28B 0.9900
C29 O1 1.441(4)
C29 H29A 0.9900
C29 H29B 0.9900
C30 O2 1.449(4)
C30 C31 1.480(5)
C30 H30A 0.9900
C30 H30B 0.9900
C31 C32 1.463(6)
C31 H31A 0.9900
C31 H31B 0.9900
C32 C33 1.457(5)
C32 H32A 0.9900
C32 H32B 0.9900
C33 O2 1.455(4)
C33 H33A 0.9900
C33 H33B 0.9900
B1 H1G 1.10(3)
